data_2232538
loop_
_publ_author_name
'Asiri, Abdullah M.'
'Al-Youbi, Abdulrahman O.'
'Faidallah, Hassan M.'
'Ng, Seik Weng'

_publ_section_title
;
 2-Amino-4-phenyl-5,6-dihydrobenzo[<i>h</i>]quinoline-3-carbonitrile--3-amino-1-phenyl-9,10-dihydrophenanthrene-2,4-dicarbonitrile
 (5/3)
;
_journal_coeditor_code ZS2145
_journal_issue 11
_journal_name_full 'Acta Crystallographica Section E'
_journal_page_first o2872
_journal_paper_doi 10.1107/S1600536811040505
_journal_volume 67
_journal_year 2011
_chemical_formula_iupac '0.625C20 H15 N3, 0.375C22 H15 N3'
_chemical_formula_moiety '0.625(C20 H15 N3), 0.375(C22 H15 N3)'
_chemical_formula_sum 'C20.75 H15 N3'
_chemical_formula_weight 306.36
_chemical_name_systematic
;
2-Amino-4-phenyl-5,6-dihydrobenzo[<i>h</i>]quinoline-3-carbonitrile--
3-amino-1-phenyl-9,10-dihydrophenanthrene-2,4-dicarbonitrile (5/3)
;
_space_group_IT_number 19
_symmetry_cell_setting orthorhombic
_symmetry_space_group_name_Hall 'P 2ac 2ab'
_symmetry_space_group_name_H-M 'P 21 21 21'
_atom_sites_solution_hydrogens geom
_atom_sites_solution_primary direct
_atom_sites_solution_secondary difmap
_audit_creation_method SHELXL-97
_cell_angle_alpha 90.00
_cell_angle_beta 90.00
_cell_angle_gamma 90.00
_cell_formula_units_Z 4
_cell_length_a 6.9611(2)
_cell_length_b 12.6093(2)
_cell_length_c 17.4933(3)
_cell_measurement_reflns_used 3717
_cell_measurement_temperature 100(2)
_cell_measurement_theta_max 74.30
_cell_measurement_theta_min 3.50
_cell_volume 1535.47(6)
_computing_cell_refinement 'CrysAlis PRO (Agilent, 2010)'
_computing_data_collection 'CrysAlis PRO (Agilent, 2010)'
_computing_data_reduction 'CrysAlis PRO (Agilent, 2010)'
_computing_molecular_graphics 'X-SEED (Barbour, 2001)'
_computing_publication_material 'publCIF (Westrip, 2010)'
_computing_structure_refinement 'SHELXL97 (Sheldrick, 2008)'
_computing_structure_solution 'SHELXS97 (Sheldrick, 2008)'
_diffrn_ambient_temperature 100(2)
_diffrn_detector_area_resol_mean 10.4041
_diffrn_measured_fraction_theta_full 0.986
_diffrn_measured_fraction_theta_max 0.987
_diffrn_measurement_device_type 'Agilent SuperNova Dual diffractometer with an Atlas detector'
_diffrn_measurement_method \w
_diffrn_radiation_monochromator Mirror
_diffrn_radiation_source 'SuperNova (Cu) X-ray Source'
_diffrn_radiation_type CuK\a
_diffrn_radiation_wavelength 1.54184
_diffrn_reflns_av_R_equivalents 0.0177
_diffrn_reflns_av_sigmaI/netI 0.0120
_diffrn_reflns_limit_h_max 7
_diffrn_reflns_limit_h_min -8
_diffrn_reflns_limit_k_max 15
_diffrn_reflns_limit_k_min -13
_diffrn_reflns_limit_l_max 20
_diffrn_reflns_limit_l_min -21
_diffrn_reflns_number 6293
_diffrn_reflns_theta_full 74.47
_diffrn_reflns_theta_max 74.47
_diffrn_reflns_theta_min 4.32
_diffrn_standards_interval_count 0
_diffrn_standards_interval_time 0
_diffrn_standards_number 0
_exptl_absorpt_coefficient_mu 0.624
_exptl_absorpt_correction_T_max 0.9876
_exptl_absorpt_correction_T_min 0.8350
_exptl_absorpt_correction_type multi-scan
_exptl_absorpt_process_details '(CrysAlis PRO; Agilent, 2010)'
_exptl_crystal_colour brown-orange
_exptl_crystal_density_diffrn 1.325
_exptl_crystal_density_method 'not measured'
_exptl_crystal_description plate
_exptl_crystal_F_000 642
_exptl_crystal_size_max 0.30
_exptl_crystal_size_mid 0.20
_exptl_crystal_size_min 0.02
_refine_diff_density_max 0.187
_refine_diff_density_min -0.226
_refine_ls_extinction_method none
_refine_ls_goodness_of_fit_ref 1.053
_refine_ls_hydrogen_treatment mixed
_refine_ls_matrix_type full
_refine_ls_number_parameters 240
_refine_ls_number_reflns 1794
_refine_ls_number_restraints 24
_refine_ls_restrained_S_all 1.067
_refine_ls_R_factor_all 0.0427
_refine_ls_R_factor_gt 0.0404
_refine_ls_shift/su_max 0.001
_refine_ls_shift/su_mean 0.001
_refine_ls_structure_factor_coef Fsqd
_refine_ls_weighting_details 'calc w=1/[\s^2^(Fo^2^)+(0.0796P)^2^+0.2871P] where P=(Fo^2^+2Fc^2^)/3'
_refine_ls_weighting_scheme calc
_refine_ls_wR_factor_gt 0.1161
_refine_ls_wR_factor_ref 0.1192
_reflns_number_gt 1707
_reflns_number_total 1794
_reflns_threshold_expression I>2\s(I)
_cod_data_source_file zs2145.cif
_cod_data_source_block I
_cod_database_code 2232538
_cod_database_fobs_code 2232538

loop_
_symmetry_equiv_pos_as_xyz
'x, y, z'
'-x+1/2, -y, z+1/2'
'-x, y+1/2, -z+1/2'
'x+1/2, -y+1/2, -z'

loop_
_atom_site_type_symbol
_atom_site_label
_atom_site_fract_x
_atom_site_fract_y
_atom_site_fract_z
_atom_site_U_iso_or_equiv
_atom_site_adp_type
_atom_site_calc_flag
_atom_site_refinement_flags
_atom_site_occupancy
_atom_site_symmetry_multiplicity
_atom_site_disorder_assembly
_atom_site_disorder_group
N N1 0.9898(3) 0.26050(14) 1.05516(10) 0.0294(4) Uani d P 0.625 1 A 1
C C1' 0.9898(3) 0.26050(14) 1.05516(10) 0.0294(4) Uani d P 0.375 1 A 2
N N2 1.0082(3) 0.28041(13) 1.18789(10) 0.0339(4) Uani d D 1 1 A .
H H1 1.035(5) 0.3483(10) 1.1827(17) 0.052(8) Uiso d D 1 1 . .
H H2 1.031(4) 0.254(2) 1.2335(9) 0.045(8) Uiso d D 1 1 . .
N N3 0.9475(4) 0.02407(14) 1.26992(10) 0.0396(5) Uani d . 1 1 A .
C C1 0.9186(4) -0.07603(16) 1.08021(11) 0.0369(5) Uani d . 1 1 . .
C C2 1.0684(4) -0.13801(17) 1.10772(12) 0.0414(6) Uani d . 1 1 . .
H H2A 1.1883 -0.1063 1.1200 0.050 Uiso calc R 1 1 . .
C C3 1.0422(5) -0.24706(17) 1.11721(12) 0.0463(7) Uani d . 1 1 . .
H H3 1.1450 -0.2896 1.1355 0.056 Uiso calc R 1 1 . .
C C4 0.8687(5) -0.29307(17) 1.10017(12) 0.0500(8) Uani d . 1 1 . .
H H4 0.8513 -0.3671 1.1075 0.060 Uiso calc R 1 1 . .
C C5 0.7187(5) -0.23191(18) 1.07229(14) 0.0521(7) Uani d . 1 1 . .
H H5 0.5990 -0.2641 1.0603 0.063 Uiso calc R 1 1 . .
C C6 0.7439(5) -0.12301(18) 1.06183(13) 0.0478(6) Uani d . 1 1 . .
H H6 0.6418 -0.0811 1.0422 0.057 Uiso calc R 1 1 . .
C C7 0.9453(4) 0.04111(15) 1.06991(11) 0.0336(5) Uani d . 1 1 A .
C C8 0.9536(4) 0.08663(16) 0.99730(11) 0.0391(6) Uani d D 1 1 . .
C C9 0.9790(10) 0.0170(5) 0.9251(4) 0.0390(15) Uani d PDU 0.50 1 B 3
H H9A 1.0343 -0.0525 0.9396 0.047 Uiso calc PR 0.50 1 B 3
H H9B 0.8524 0.0043 0.9010 0.047 Uiso calc PR 0.50 1 B 3
C C10 1.1119(9) 0.0727(5) 0.8684(3) 0.0440(15) Uani d PDU 0.50 1 B 3
H H10A 1.1216 0.0310 0.8206 0.053 Uiso calc PR 0.50 1 B 3
H H10B 1.2422 0.0801 0.8905 0.053 Uiso calc PR 0.50 1 B 3
C C9' 0.9024(9) 0.0270(5) 0.9245(4) 0.0390(15) Uani d PD 0.50 1 B 4
H H9'C 0.9220 -0.0500 0.9322 0.047 Uiso calc PR 0.50 1 B 4
H H9'D 0.7656 0.0390 0.9117 0.047 Uiso calc PR 0.50 1 B 4
C C10' 1.0290(10) 0.0659(5) 0.8592(3) 0.0440(15) Uani d PD 0.50 1 B 4
H H10C 1.1628 0.0426 0.8683 0.053 Uiso calc PR 0.50 1 B 4
H H10D 0.9847 0.0335 0.8108 0.053 Uiso calc PR 0.50 1 B 4
C C11 1.0247(5) 0.18419(19) 0.85163(13) 0.0485(7) Uani d D 1 1 . .
C C12 1.0305(5) 0.2290(2) 0.77912(15) 0.0561(7) Uani d . 1 1 B .
H H12 1.0608 0.1859 0.7362 0.067 Uiso calc R 1 1 . .
C C13 0.9929(5) 0.3351(3) 0.76887(17) 0.0606(8) Uani d . 1 1 . .
H H13 0.9963 0.3651 0.7191 0.073 Uiso calc R 1 1 B .
C C14 0.9497(5) 0.3981(3) 0.8318(2) 0.0699(10) Uani d . 1 1 B .
H H14 0.9246 0.4716 0.8250 0.084 Uiso calc R 1 1 . .
C C15 0.9431(5) 0.3542(2) 0.90409(18) 0.0593(9) Uani d . 1 1 . .
H H15 0.9134 0.3976 0.9469 0.071 Uiso calc R 1 1 B .
C C16 0.9798(4) 0.24669(16) 0.91469(12) 0.0355(5) Uani d . 1 1 A .
C C17 0.9738(3) 0.19760(15) 0.99194(12) 0.0331(5) Uani d . 1 1 A .
C C18 0.9871(3) 0.21628(14) 1.12653(11) 0.0281(4) Uani d . 1 1 . .
C C19 0.9622(3) 0.10550(15) 1.13457(11) 0.0291(4) Uani d . 1 1 A .
C C20 0.9531(4) 0.05995(15) 1.20987(11) 0.0308(5) Uani d . 1 1 . .
N N4 1.0072(11) 0.4629(4) 1.0526(3) 0.0471(15) Uani d P 0.375 1 A 2
C C21 0.9965(10) 0.3721(4) 1.0492(3) 0.0337(12) Uani d P 0.375 1 A 2

loop_
_atom_site_aniso_label
_atom_site_aniso_U_11
_atom_site_aniso_U_22
_atom_site_aniso_U_33
_atom_site_aniso_U_12
_atom_site_aniso_U_13
_atom_site_aniso_U_23
N1 0.0427(10) 0.0207(8) 0.0249(8) 0.0010(8) 0.0045(8) 0.0015(7)
C1' 0.0427(10) 0.0207(8) 0.0249(8) 0.0010(8) 0.0045(8) 0.0015(7)
N2 0.0607(12) 0.0210(7) 0.0200(7) -0.0002(9) -0.0011(8) -0.0010(6)
N3 0.0672(14) 0.0253(8) 0.0263(8) 0.0000(9) -0.0015(9) 0.0044(7)
C1 0.0703(16) 0.0214(9) 0.0189(8) -0.0041(10) -0.0016(10) 0.0008(7)
C2 0.0705(16) 0.0260(10) 0.0277(9) 0.0011(11) -0.0012(11) -0.0002(8)
C3 0.087(2) 0.0257(10) 0.0259(10) 0.0058(12) 0.0027(12) 0.0009(8)
C4 0.106(2) 0.0201(9) 0.0239(10) -0.0060(13) 0.0035(12) 0.0016(8)
C5 0.089(2) 0.0300(10) 0.0370(12) -0.0174(13) -0.0096(13) 0.0029(10)
C6 0.0785(18) 0.0283(10) 0.0365(11) -0.0092(12) -0.0159(13) 0.0053(9)
C7 0.0539(13) 0.0211(9) 0.0258(9) -0.0025(9) -0.0007(10) 0.0002(8)
C8 0.0704(16) 0.0228(9) 0.0241(9) -0.0043(11) -0.0002(11) 0.0017(8)
C9 0.069(4) 0.0245(14) 0.0237(10) 0.001(3) -0.002(3) 0.0004(10)
C10 0.082(5) 0.0283(13) 0.0211(15) -0.013(3) -0.001(2) -0.0071(11)
C9' 0.069(4) 0.0245(14) 0.0237(10) 0.001(3) -0.002(3) 0.0004(10)
C10' 0.082(5) 0.0283(13) 0.0211(15) -0.013(3) -0.001(2) -0.0071(11)
C11 0.0804(19) 0.0357(11) 0.0293(11) -0.0080(14) 0.0008(12) 0.0083(9)
C12 0.080(2) 0.0562(15) 0.0321(12) -0.0134(16) 0.0003(13) 0.0126(11)
C13 0.0538(14) 0.0720(19) 0.0559(16) 0.0019(16) 0.0020(14) 0.0404(15)
C14 0.0675(19) 0.0549(16) 0.087(2) 0.0299(16) 0.0384(18) 0.0452(16)
C15 0.0674(18) 0.0408(13) 0.0698(18) 0.0201(14) 0.0372(16) 0.0274(13)
C16 0.0429(11) 0.0291(10) 0.0347(11) 0.0004(10) 0.0053(9) 0.0096(9)
C17 0.0456(11) 0.0240(9) 0.0297(10) 0.0003(10) 0.0041(10) 0.0026(8)
C18 0.0405(11) 0.0215(8) 0.0224(9) 0.0005(9) 0.0001(8) -0.0002(7)
C19 0.0432(11) 0.0224(9) 0.0218(9) -0.0005(9) 0.0001(9) 0.0028(7)
C20 0.0480(12) 0.0195(8) 0.0249(9) -0.0013(9) -0.0017(9) -0.0011(7)
N4 0.094(5) 0.021(2) 0.026(2) -0.002(3) 0.001(3) -0.0014(18)
C21 0.055(3) 0.027(3) 0.018(2) 0.003(3) 0.005(2) -0.0001(19)

loop_
_atom_type_symbol
_atom_type_description
_atom_type_scat_dispersion_real
_atom_type_scat_dispersion_imag
_atom_type_scat_source
C C 0.0181 0.0000 'International Tables Vol C Tables 4.2.6.8 and 6.1.1.4'
H H 0.0000 0.0000 'International Tables Vol C Tables 4.2.6.8 and 6.1.1.4'
N N 0.0311 0.0000 'International Tables Vol C Tables 4.2.6.8 and 6.1.1.4'

loop_
_geom_angle_atom_site_label_1
_geom_angle_atom_site_label_2
_geom_angle_atom_site_label_3
_geom_angle
C17 N1 C18 120.11(16)
C18 N2 H1 122(2)
C18 N2 H2 120.8(19)
H1 N2 H2 115(3)
C6 C1 C2 119.8(2)
C6 C1 C7 120.0(2)
C2 C1 C7 120.2(2)
C1 C2 C3 119.8(3)
C1 C2 H2A 120.1
C3 C2 H2A 120.1
C4 C3 C2 120.3(3)
C4 C3 H3 119.8
C2 C3 H3 119.8
C3 C4 C5 120.2(2)
C3 C4 H4 119.9
C5 C4 H4 119.9
C4 C5 C6 119.9(3)
C4 C5 H5 120.0
C6 C5 H5 120.0
C1 C6 C5 119.9(3)
C1 C6 H6 120.1
C5 C6 H6 120.1
C19 C7 C8 119.64(17)
C19 C7 C1 119.05(17)
C8 C7 C1 121.31(17)
C7 C8 C17 118.24(18)
C7 C8 C9' 123.3(3)
C17 C8 C9' 117.3(3)
C7 C8 C9 120.9(3)
C17 C8 C9 119.8(3)
C10 C9 C8 109.7(5)
C10 C9 H9A 109.7
C8 C9 H9A 109.7
C10 C9 H9B 109.7
C8 C9 H9B 109.7
H9A C9 H9B 108.2
C9 C10 C11 107.5(5)
C9 C10 H10A 110.2
C11 C10 H10A 110.2
C9 C10 H10B 110.2
C11 C10 H10B 110.2
H10A C10 H10B 108.5
C10' C9' C8 109.5(4)
C10' C9' H9'C 109.8
C8 C9' H9'C 109.8
C10' C9' H9'D 109.8
C8 C9' H9'D 109.8
H9'C C9' H9'D 108.2
C11 C10' C9' 112.1(5)
C11 C10' H10C 109.2
C9' C10' H10C 109.2
C11 C10' H10D 109.2
C9' C10' H10D 109.2
H10C C10' H10D 107.9
C12 C11 C16 120.0(2)
C12 C11 C10' 119.0(3)
C16 C11 C10' 119.9(3)
C12 C11 C10 121.8(3)
C16 C11 C10 116.7(3)
C13 C12 C11 120.6(3)
C13 C12 H12 119.7
C11 C12 H12 119.7
C12 C13 C14 119.6(2)
C12 C13 H13 120.2
C14 C13 H13 120.2
C15 C14 C13 120.1(3)
C15 C14 H14 119.9
C13 C14 H14 119.9
C14 C15 C16 120.4(3)
C14 C15 H15 119.8
C16 C15 H15 119.8
C15 C16 C11 119.2(2)
C15 C16 C17 121.4(2)
C11 C16 C17 119.40(18)
N1 C17 C8 122.06(18)
N1 C17 C16 119.48(18)
C8 C17 C16 118.46(18)
N2 C18 N1 118.65(16)
N2 C18 C19 121.67(16)
N1 C18 C19 119.68(17)
C7 C19 C18 120.24(17)
C7 C19 C20 120.37(17)
C18 C19 C20 119.39(17)
N3 C20 C19 179.3(3)

loop_
_geom_bond_atom_site_label_1
_geom_bond_atom_site_label_2
_geom_bond_distance
N1 C17 1.366(3)
N1 C18 1.367(2)
N2 C18 1.352(2)
N2 H1 0.880(10)
N2 H2 0.880(10)
N3 C20 1.144(3)
C1 C6 1.391(4)
C1 C2 1.389(4)
C1 C7 1.499(3)
C2 C3 1.397(3)
C2 H2A 0.9500
C3 C4 1.373(4)
C3 H3 0.9500
C4 C5 1.387(4)
C4 H4 0.9500
C5 C6 1.396(3)
C5 H5 0.9500
C6 H6 0.9500
C7 C19 1.397(3)
C7 C8 1.395(3)
C8 C17 1.410(3)
C8 C9' 1.521(7)
C8 C9 1.548(7)
C9 C10 1.527(7)
C9 H9A 0.9900
C9 H9B 0.9900
C10 C11 1.560(7)
C10 H10A 0.9900
C10 H10B 0.9900
C9' C10' 1.523(7)
C9' H9'C 0.9900
C9' H9'D 0.9900
C10' C11 1.498(7)
C10' H10C 0.9900
C10' H10D 0.9900
C11 C12 1.389(3)
C11 C16 1.391(3)
C12 C13 1.375(4)
C12 H12 0.9500
C13 C14 1.390(5)
C13 H13 0.9500
C14 C15 1.382(4)
C14 H14 0.9500
C15 C16 1.392(3)
C15 H15 0.9500
C16 C17 1.487(3)
C18 C19 1.415(2)
C19 C20 1.438(3)
N4 C21 1.149(7)

loop_
_geom_hbond_atom_site_label_D
_geom_hbond_atom_site_label_H
_geom_hbond_atom_site_label_A
_geom_hbond_site_symmetry_A
_geom_hbond_distance_DH
_geom_hbond_distance_HA
_geom_hbond_distance_DA
_geom_hbond_angle_DHA
_geom_hbond_publ_flag
N2 H1 N3 3_757 0.880(10) 2.37(2) 3.175(2) 152(3) yes

loop_
_geom_torsion_atom_site_label_1
_geom_torsion_atom_site_label_2
_geom_torsion_atom_site_label_3
_geom_torsion_atom_site_label_4
_geom_torsion
C6 C1 C2 C3 -0.4(3)
C7 C1 C2 C3 179.9(2)
C1 C2 C3 C4 -0.6(3)
C2 C3 C4 C5 1.0(4)
C3 C4 C5 C6 -0.3(4)
C2 C1 C6 C5 1.1(4)
C7 C1 C6 C5 -179.3(2)
C4 C5 C6 C1 -0.7(4)
C6 C1 C7 C19 110.6(3)
C2 C1 C7 C19 -69.8(3)
C6 C1 C7 C8 -69.5(3)
C2 C1 C7 C8 110.1(3)
C19 C7 C8 C17 -1.7(4)
C1 C7 C8 C17 178.4(2)
C19 C7 C8 C9' -169.0(4)
C1 C7 C8 C9' 11.0(5)
C19 C7 C8 C9 166.8(4)
C1 C7 C8 C9 -13.1(5)
C7 C8 C9 C10 -141.5(4)
C17 C8 C9 C10 26.9(6)
C9' C8 C9 C10 115.4(13)
C8 C9 C10 C11 -55.9(6)
C7 C8 C9' C10' -146.4(4)
C17 C8 C9' C10' 46.2(6)
C9 C8 C9' C10' -56.5(11)
C8 C9' C10' C11 -52.0(6)
C9' C10' C11 C12 -143.3(4)
C9' C10' C11 C16 24.9(6)
C9' C10' C11 C10 113.0(11)
C9 C10 C11 C12 -142.0(4)
C9 C10 C11 C16 51.9(5)
C9 C10 C11 C10' -52.2(9)
C16 C11 C12 C13 0.2(5)
C10' C11 C12 C13 168.4(4)
C10 C11 C12 C13 -165.4(4)
C11 C12 C13 C14 0.4(5)
C12 C13 C14 C15 -0.5(5)
C13 C14 C15 C16 0.1(5)
C14 C15 C16 C11 0.5(5)
C14 C15 C16 C17 179.9(3)
C12 C11 C16 C15 -0.7(5)
C10' C11 C16 C15 -168.7(4)
C10 C11 C16 C15 165.6(3)
C12 C11 C16 C17 179.9(3)
C10' C11 C16 C17 11.8(5)
C10 C11 C16 C17 -13.8(4)
C18 N1 C17 C8 0.2(4)
C18 N1 C17 C16 -179.2(2)
C7 C8 C17 N1 1.5(4)
C9' C8 C17 N1 169.6(3)
C9 C8 C17 N1 -167.1(4)
C7 C8 C17 C16 -179.1(2)
C9' C8 C17 C16 -11.0(4)
C9 C8 C17 C16 12.3(5)
C15 C16 C17 N1 -19.7(4)
C11 C16 C17 N1 159.7(2)
C15 C16 C17 C8 160.9(3)
C11 C16 C17 C8 -19.7(4)
C17 N1 C18 N2 178.3(2)
C17 N1 C18 C19 -1.8(3)
C8 C7 C19 C18 0.2(4)
C1 C7 C19 C18 -179.9(2)
C8 C7 C19 C20 179.7(2)
C1 C7 C19 C20 -0.4(3)
N2 C18 C19 C7 -178.5(2)
N1 C18 C19 C7 1.6(3)
N2 C18 C19 C20 2.0(4)
N1 C18 C19 C20 -177.9(2)
